data_7714070
loop_
_publ_author_name
'Hejda, Martin'
'Dole\<zal, Luk\'a\<s'
'Blahut, Jan'
'Hupf, Emanuel'
'Tydlitat, Jiri'
'Jambor, Roman'
'R\%u\<zi\<cka, Ale\<s'
'Beckmann, Jens'
'Dost\'al, Libor'

_publ_section_title
;
 N-Coordinated Tellurenium(II) and Telluronium(IV) cations: Synthesis,
 Structure and Hydrolysis.
;
_journal_name_full 'Dalton Transactions'
_journal_paper_doi 10.1039/D3DT02404K
_journal_year 2023
_chemical_formula_moiety 'C32 H39 N2 Te, F6 Sb, C H2 Cl2'
_chemical_formula_sum 'C33 H41 Cl2 F6 N2 Sb Te'
_chemical_formula_weight 899.93
_space_group_crystal_system monoclinic
_space_group_IT_number 14
_space_group_name_Hall '-P 2ybc'
_space_group_name_H-M_alt 'P 1 21/c 1'
_atom_sites_solution_hydrogens geom
_audit_creation_method 'APEX3 v2016.5-0'
_audit_update_record
;
2023-04-08 deposited with the CCDC.	2023-09-28 downloaded from the CCDC.
;
_cell_angle_alpha 90
_cell_angle_beta 92.357(2)
_cell_angle_gamma 90
_cell_formula_units_Z 8
_cell_length_a 13.0781(6)
_cell_length_b 16.2906(8)
_cell_length_c 34.6077(17)
_cell_measurement_reflns_used 224215
_cell_measurement_temperature 150(2)
_cell_measurement_theta_max 30
_cell_measurement_theta_min 1
_cell_volume 7366.9(6)
_computing_cell_refinement 'APEX3 v2016.5-0 (Bruker AXS)'
_computing_data_collection 'Bruker Instrument Service vV6.2.3'
_computing_data_reduction 'SAINT V8.37A (Bruker AXS Inc., 2015)'
_computing_molecular_graphics 'Platon (Spek, 2009)'
_computing_publication_material 'Platon (Spek, 2009)'
_computing_structure_refinement 'SHELXL-2016/6 (Sheldrick, 2016)'
_computing_structure_solution 'XT, VERSION 2014/5'
_diffrn_ambient_temperature 150(2)
_diffrn_detector_area_resol_mean 10.4167
_diffrn_measured_fraction_theta_full 0.998
_diffrn_measured_fraction_theta_max 0.921
_diffrn_measurement_device_type 'Bruker D8 - Venture'
_diffrn_measurement_method '\f and \w scans to fill the Ewald sphere'
_diffrn_radiation_type MoK\a
_diffrn_radiation_wavelength 0.71073
_diffrn_reflns_av_R_equivalents 0.0469
_diffrn_reflns_av_unetI/netI 0.0348
_diffrn_reflns_Laue_measured_fraction_full 0.998
_diffrn_reflns_Laue_measured_fraction_max 0.921
_diffrn_reflns_limit_h_max 15
_diffrn_reflns_limit_h_min -19
_diffrn_reflns_limit_k_max 23
_diffrn_reflns_limit_k_min -21
_diffrn_reflns_limit_l_max 49
_diffrn_reflns_limit_l_min -50
_diffrn_reflns_number 220696
_diffrn_reflns_point_group_measured_fraction_full 0.998
_diffrn_reflns_point_group_measured_fraction_max 0.921
_diffrn_reflns_theta_full 25.242
_diffrn_reflns_theta_max 31.686
_diffrn_reflns_theta_min 2.101
_diffrn_source 'sealed X-ray tube'
_exptl_absorpt_coefficient_mu 1.725
_exptl_absorpt_correction_T_max 0.7463
_exptl_absorpt_correction_T_min 0.4025
_exptl_absorpt_correction_type multi-scan
_exptl_absorpt_process_details
;
SADABS-2016/2 - Bruker AXS area detector
scaling and absorption correction
;
_exptl_crystal_colour colourless
_exptl_crystal_density_diffrn 1.623
_exptl_crystal_description block
_exptl_crystal_F_000 3552
_exptl_crystal_size_max 0.593
_exptl_crystal_size_mid 0.420
_exptl_crystal_size_min 0.380
_refine_diff_density_max 0.806
_refine_diff_density_min -1.401
_refine_diff_density_rms 0.124
_refine_ls_extinction_method none
_refine_ls_goodness_of_fit_ref 1.081
_refine_ls_hydrogen_treatment constr
_refine_ls_matrix_type full
_refine_ls_number_parameters 827
_refine_ls_number_reflns 22937
_refine_ls_number_restraints 732
_refine_ls_restrained_S_all 1.079
_refine_ls_R_factor_all 0.0581
_refine_ls_R_factor_gt 0.0373
_refine_ls_shift/su_max 0.007
_refine_ls_shift/su_mean 0.000
_refine_ls_structure_factor_coef Fsqd
_refine_ls_weighting_details 'w=1/[\s^2^(Fo^2^)+(0.0241P)^2^+12.3625P] where P=(Fo^2^+2Fc^2^)/3'
_refine_ls_weighting_scheme calc
_refine_ls_wR_factor_gt 0.0711
_refine_ls_wR_factor_ref 0.0769
_reflns_Friedel_coverage 0.000
_reflns_number_gt 18589
_reflns_number_total 22937
_reflns_threshold_expression 'I > 2\s(I)'
_cod_data_source_file d3dt02404k2.cif
_cod_data_source_block mo_ld211109Te1
_cod_original_sg_symbol_H-M 'P 21/c'
_cod_database_code 7714070
_shelx_shelxl_version_number 2014/7
_shelx_space_group_comment
;
The symmetry employed for this shelxl refinement is uniquely defined
by the following loop, which should always be used as a source of
symmetry information in preference to the above space-group names.
They are only intended as comments.
;
_exptl_absorpt_special_details
;
The ratio of minimum to maximum
apparent transmission was 0.539
;

loop_
_space_group_symop_operation_xyz
'x, y, z'
'-x, y+1/2, -z+1/2'
'-x, -y, -z'
'x, -y-1/2, z-1/2'

loop_
_atom_site_label
_atom_site_type_symbol
_atom_site_fract_x
_atom_site_fract_y
_atom_site_fract_z
_atom_site_U_iso_or_equiv
_atom_site_adp_type
_atom_site_occupancy
_atom_site_site_symmetry_order
_atom_site_calc_flag
_atom_site_refinement_flags_posn
_atom_site_refinement_flags_adp
_atom_site_refinement_flags_occupancy
_atom_site_disorder_assembly
_atom_site_disorder_group
Te1 Te 0.74601(2) 0.94860(2) 0.66408(2) 0.01634(4) Uani 1 1 d . U . . .
Sb1 Sb 0.70172(2) 1.09684(2) 0.46526(2) 0.03052(5) Uani 1 1 d . U . . .
Cl1 Cl 1.06010(10) 1.08929(9) 0.45893(4) 0.0863(4) Uani 1 1 d . U . . .
F1 F 0.58382(16) 1.06070(15) 0.43784(7) 0.0601(6) Uani 1 1 d . U . . .
N1 N 0.84247(15) 0.83574(12) 0.67621(5) 0.0163(4) Uani 1 1 d . U . . .
C1 C 0.73712(17) 0.88295(13) 0.61412(6) 0.0152(4) Uani 1 1 d . U . . .
Te2 Te 0.70226(2) 0.50033(2) 0.39880(2) 0.01650(4) Uani 1 1 d . U . . .
Sb2 Sb 0.12104(2) 0.48183(2) 0.38115(2) 0.03062(5) Uani 1 1 d . U . . .
Cl2 Cl 1.01278(11) 0.97132(8) 0.39836(3) 0.0761(3) Uani 1 1 d . U . . .
F2 F 0.64852(19) 1.20213(14) 0.46949(8) 0.0673(7) Uani 1 1 d . U . . .
N2 N 0.64399(15) 1.02418(12) 0.62359(5) 0.0172(4) Uani 1 1 d . U . . .
C2 C 0.78764(18) 0.80824(14) 0.61249(6) 0.0171(4) Uani 1 1 d . U . . .
Cl3 Cl 0.33080(8) 0.61297(8) 0.28278(3) 0.0689(3) Uani 1 1 d . U . . .
F3 F 0.82135(17) 1.12935(14) 0.49285(6) 0.0553(5) Uani 1 1 d . U . . .
N3 N 0.73485(15) 0.37921(12) 0.37017(5) 0.0168(4) Uani 1 1 d . U . . .
C3 C 0.7795(2) 0.76266(15) 0.57815(7) 0.0217(5) Uani 1 1 d . U . . .
H3 H 0.8132 0.7112 0.5763 0.026 Uiso 1 1 calc R U . . .
Cl4 Cl 0.51653(7) 0.52677(6) 0.30756(3) 0.0499(2) Uani 1 1 d . U . . .
F4 F 0.7563(2) 0.99249(13) 0.46066(9) 0.0752(8) Uani 1 1 d . U . . .
N4 N 0.71766(15) 0.58558(12) 0.45051(5) 0.0171(4) Uani 1 1 d . U . . .
C4 C 0.7214(2) 0.79368(15) 0.54670(7) 0.0245(5) Uani 1 1 d . U . . .
H4 H 0.7161 0.7628 0.5234 0.029 Uiso 1 1 calc R U . . .
F5 F 0.6419(2) 1.06883(18) 0.51144(7) 0.0800(8) Uani 1 1 d . U . . .
C5 C 0.6712(2) 0.86866(15) 0.54862(7) 0.0225(5) Uani 1 1 d . U . . .
H5 H 0.6323 0.8889 0.5269 0.027 Uiso 1 1 calc R U . . .
F6 F 0.75970(17) 1.12942(14) 0.41942(6) 0.0552(6) Uani 1 1 d . U . . .
C6 C 0.67847(18) 0.91398(14) 0.58289(6) 0.0170(4) Uani 1 1 d . U . . .
F7 F 0.17005(18) 0.43735(12) 0.42850(5) 0.0511(5) Uani 1 1 d . U . . .
C7 C 0.84480(18) 0.78504(14) 0.64765(6) 0.0179(4) Uani 1 1 d . U . . .
H7 H 0.8820 0.7350 0.6495 0.021 Uiso 1 1 calc R U . . .
F8 F 0.2207(2) 0.56320(13) 0.38542(7) 0.0684(7) Uani 1 1 d . U . . .
C8 C 0.89678(18) 0.82049(14) 0.71276(6) 0.0166(4) Uani 1 1 d . U . . .
C9 C 0.99443(18) 0.85514(15) 0.71876(7) 0.0214(5) Uani 1 1 d . U . . .
F9 F 0.0726(2) 0.52593(14) 0.33446(6) 0.0650(7) Uani 1 1 d . U . . .
C12 C 0.9025(2) 0.76374(17) 0.77637(7) 0.0275(5) Uani 1 1 d . U . . .
H12 H 0.8726 0.7322 0.7960 0.033 Uiso 1 1 calc R U . . .
F12 F 0.21160(17) 0.41417(13) 0.35548(6) 0.0534(5) Uani 1 1 d . U . . .
C11 C 0.9987(2) 0.79677(19) 0.78297(8) 0.0317(6) Uani 1 1 d . U . . .
H11 H 1.0341 0.7882 0.8072 0.038 Uiso 1 1 calc R U . . .
F11 F 0.0301(2) 0.54580(16) 0.40798(7) 0.0746(8) Uani 1 1 d . U . . .
C10 C 1.0439(2) 0.84213(18) 0.75470(8) 0.0295(6) Uani 1 1 d . U . . .
H10 H 1.1099 0.8649 0.7598 0.035 Uiso 1 1 calc R U . . .
F10 F 0.02590(16) 0.39526(14) 0.37696(6) 0.0564(5) Uani 1 1 d . U . . .
C13 C 0.84823(19) 0.77594(15) 0.74113(7) 0.0206(5) Uani 1 1 d . U . . .
C14 C 1.0455(2) 0.90255(17) 0.68735(8) 0.0277(5) Uani 1 1 d . U . . .
H14 H 0.9910 0.9180 0.6675 0.033 Uiso 1 1 calc R U . . .
C15 C 1.0956(3) 0.9816(2) 0.70193(11) 0.0464(8) Uani 1 1 d . U . . .
H15A H 1.1166 1.0143 0.6799 0.070 Uiso 1 1 calc R U . . .
H15B H 1.1557 0.9683 0.7186 0.070 Uiso 1 1 calc R U . . .
H15C H 1.0466 1.0130 0.7167 0.070 Uiso 1 1 calc R U . . .
C16 C 1.1216(3) 0.8481(2) 0.66753(12) 0.0603(12) Uani 1 1 d . U . . .
H16A H 1.0876 0.7974 0.6589 0.090 Uiso 1 1 calc R U . . .
H16B H 1.1785 0.8348 0.6858 0.090 Uiso 1 1 calc R U . . .
H16C H 1.1478 0.8771 0.6452 0.090 Uiso 1 1 calc R U . . .
C17 C 0.7391(2) 0.74459(16) 0.73602(7) 0.0259(5) Uani 1 1 d . U . . .
H17 H 0.7144 0.7571 0.7089 0.031 Uiso 1 1 calc R U . . .
C18 C 0.6700(2) 0.7904(2) 0.76349(9) 0.0361(7) Uani 1 1 d . U . . .
H18A H 0.6682 0.8488 0.7567 0.054 Uiso 1 1 calc R U . . .
H18B H 0.6970 0.7840 0.7902 0.054 Uiso 1 1 calc R U . . .
H18C H 0.6006 0.7677 0.7612 0.054 Uiso 1 1 calc R U . . .
C19 C 0.7329(3) 0.65155(19) 0.74173(10) 0.0454(8) Uani 1 1 d . U . . .
H19A H 0.6625 0.6331 0.7362 0.068 Uiso 1 1 calc R U . . .
H19B H 0.7533 0.6379 0.7685 0.068 Uiso 1 1 calc R U . . .
H19C H 0.7789 0.6242 0.7242 0.068 Uiso 1 1 calc R U . . .
C20 C 0.62945(18) 0.99192(14) 0.58973(7) 0.0174(4) Uani 1 1 d . U . . .
H20 H 0.5883 1.0183 0.5701 0.021 Uiso 1 1 calc R U . . .
C21 C 0.59807(18) 1.10210(14) 0.63270(6) 0.0181(4) Uani 1 1 d . U . . .
C22 C 0.50126(19) 1.10160(16) 0.64874(7) 0.0224(5) Uani 1 1 d . U . . .
C23 C 0.4580(2) 1.17741(17) 0.65661(8) 0.0289(6) Uani 1 1 d . U . . .
H23 H 0.3922 1.1793 0.6673 0.035 Uiso 1 1 calc R U . . .
C25 C 0.6046(2) 1.24814(16) 0.63411(8) 0.0302(6) Uani 1 1 d . U . . .
H25 H 0.6388 1.2983 0.6294 0.036 Uiso 1 1 calc R U . . .
C24 C 0.5081(2) 1.24980(17) 0.64933(9) 0.0327(6) Uani 1 1 d . U . . .
H24 H 0.4766 1.3009 0.6547 0.039 Uiso 1 1 calc R U . . .
C26 C 0.65202(19) 1.17412(15) 0.62565(7) 0.0231(5) Uani 1 1 d . U . . .
C27 C 0.4470(2) 1.02257(17) 0.65840(8) 0.0300(6) Uani 1 1 d . U . . .
H27 H 0.4783 0.9775 0.6433 0.036 Uiso 1 1 calc R U . . .
C28 C 0.3332(3) 1.0248(2) 0.64726(12) 0.0466(8) Uani 1 1 d . U . . .
H28A H 0.3239 1.0368 0.6196 0.070 Uiso 1 1 calc R U . . .
H28B H 0.3000 1.0676 0.6622 0.070 Uiso 1 1 calc R U . . .
H28C H 0.3025 0.9714 0.6528 0.070 Uiso 1 1 calc R U . . .
C29 C 0.4643(3) 1.0023(2) 0.70138(10) 0.0503(9) Uani 1 1 d . U . . .
H29A H 0.4352 0.9482 0.7067 0.075 Uiso 1 1 calc R U . . .
H29B H 0.4310 1.0439 0.7170 0.075 Uiso 1 1 calc R U . . .
H29C H 0.5379 1.0017 0.7080 0.075 Uiso 1 1 calc R U . . .
C30 C 0.7592(2) 1.17377(17) 0.61061(8) 0.0282(5) Uani 1 1 d . U . . .
H30 H 0.7763 1.1162 0.6033 0.034 Uiso 1 1 calc R U . . .
C31 C 0.7681(3) 1.2279(2) 0.57487(10) 0.0426(7) Uani 1 1 d . U . . .
H31A H 0.8340 1.2179 0.5633 0.064 Uiso 1 1 calc R U . . .
H31B H 0.7635 1.2857 0.5824 0.064 Uiso 1 1 calc R U . . .
H31C H 0.7124 1.2148 0.5561 0.064 Uiso 1 1 calc R U . . .
C101 C 0.78991(17) 0.43740(14) 0.43869(6) 0.0166(4) Uani 1 1 d . U . . .
C34 C 0.3857(3) 0.5398(2) 0.31486(12) 0.0524(9) Uani 1 1 d . U . . .
H34A H 0.3763 0.5577 0.3418 0.063 Uiso 1 1 calc R U . . .
H34B H 0.3501 0.4866 0.3110 0.063 Uiso 1 1 calc R U . . .
C33 C 1.0097(3) 0.9931(3) 0.44809(12) 0.0582(10) Uani 1 1 d . U . . .
H33A H 0.9381 0.9906 0.4562 0.070 Uiso 1 1 calc R U . . .
H33B H 1.0494 0.9509 0.4628 0.070 Uiso 1 1 calc R U . . .
C32 C 0.8363(2) 1.2014(2) 0.64238(10) 0.0452(8) Uani 1 1 d . U . . .
H32A H 0.9057 1.1985 0.6327 0.068 Uiso 1 1 calc R U . . .
H32B H 0.8315 1.1654 0.6649 0.068 Uiso 1 1 calc R U . . .
H32C H 0.8213 1.2581 0.6498 0.068 Uiso 1 1 calc R U . . .
C102 C 0.82131(18) 0.35854(14) 0.42990(7) 0.0191(4) Uani 1 1 d . U . . .
C103 C 0.8798(2) 0.31472(17) 0.45761(8) 0.0308(6) Uani 1 1 d . U . . .
H103 H 0.9016 0.2604 0.4523 0.037 Uiso 1 1 calc R U . . .
C104 C 0.9057(3) 0.3514(2) 0.49295(8) 0.0398(7) Uani 1 1 d . U . . .
H104 H 0.9458 0.3216 0.5117 0.048 Uiso 1 1 calc R U . . .
C105 C 0.8743(2) 0.43070(18) 0.50148(8) 0.0330(6) Uani 1 1 d . U . . .
H105 H 0.8933 0.4550 0.5257 0.040 Uiso 1 1 calc R U . . .
C106 C 0.8144(2) 0.47424(15) 0.47407(7) 0.0218(5) Uani 1 1 d . U . . .
C107 C 0.78814(18) 0.32968(14) 0.39197(7) 0.0199(5) Uani 1 1 d . U . . .
H107 H 0.8050 0.2761 0.3834 0.024 Uiso 1 1 calc R U . . .
C108 C 0.69418(18) 0.35483(14) 0.33248(7) 0.0182(4) Uani 1 1 d . U . . .
C109 C 0.7466(2) 0.37819(15) 0.29967(7) 0.0225(5) Uani 1 1 d . U . . .
C110 C 0.7032(2) 0.35492(19) 0.26388(8) 0.0330(6) Uani 1 1 d . U . . .
H110 H 0.7370 0.3690 0.2410 0.040 Uiso 1 1 calc R U . . .
C111 C 0.6123(2) 0.3118(2) 0.26092(8) 0.0387(7) Uani 1 1 d . U . . .
H111 H 0.5837 0.2972 0.2362 0.046 Uiso 1 1 calc R U . . .
C112 C 0.5629(2) 0.28981(19) 0.29381(9) 0.0353(6) Uani 1 1 d . U . . .
H112 H 0.5011 0.2593 0.2914 0.042 Uiso 1 1 calc R U . . .
C113 C 0.6017(2) 0.31133(15) 0.33047(7) 0.0243(5) Uani 1 1 d . U . . .
C114 C 0.8449(2) 0.42733(16) 0.30222(7) 0.0247(5) Uani 1 1 d . U . . .
H114 H 0.8678 0.4310 0.3301 0.030 Uiso 1 1 calc R U . . .
C115 C 0.9303(2) 0.3860(2) 0.28040(10) 0.0444(8) Uani 1 1 d . U . . .
H11A H 0.9103 0.3829 0.2528 0.067 Uiso 1 1 calc R U . . .
H11B H 0.9419 0.3305 0.2906 0.067 Uiso 1 1 calc R U . . .
H11C H 0.9933 0.4182 0.2838 0.067 Uiso 1 1 calc R U . . .
C116 C 0.8255(3) 0.5144(2) 0.28747(11) 0.0464(8) Uani 1 1 d . U . . .
H11D H 0.8023 0.5124 0.2602 0.070 Uiso 1 1 calc R U . . .
H11E H 0.8889 0.5463 0.2901 0.070 Uiso 1 1 calc R U . . .
H11F H 0.7728 0.5404 0.3027 0.070 Uiso 1 1 calc R U . . .
C117 C 0.5436(2) 0.28829(18) 0.36587(8) 0.0298(6) Uani 1 1 d . U . . .
H117 H 0.5861 0.3050 0.3892 0.036 Uiso 1 1 calc R U . . .
C118 C 0.5273(3) 0.1958(2) 0.36785(12) 0.0516(9) Uani 1 1 d . U . . .
H11G H 0.4817 0.1784 0.3462 0.077 Uiso 1 1 calc R U . . .
H11H H 0.4964 0.1817 0.3923 0.077 Uiso 1 1 calc R U . . .
H11I H 0.5933 0.1677 0.3663 0.077 Uiso 1 1 calc R U . . .
C119 C 0.4420(2) 0.3339(2) 0.36680(10) 0.0431(8) Uani 1 1 d . U . . .
H11J H 0.4548 0.3931 0.3685 0.065 Uiso 1 1 calc R U . . .
H11K H 0.4049 0.3161 0.3894 0.065 Uiso 1 1 calc R U . . .
H11L H 0.4009 0.3219 0.3432 0.065 Uiso 1 1 calc R U . . .
C120 C 0.77311(19) 0.55588(15) 0.47903(7) 0.0210(5) Uani 1 1 d . U . . .
H120 H 0.7861 0.5862 0.5022 0.025 Uiso 1 1 calc R U . . .
C121 C 0.67432(18) 0.66710(13) 0.45130(6) 0.0172(4) Uani 1 1 d . U . . .
C122 C 0.57661(19) 0.67827(14) 0.46558(7) 0.0192(4) Uani 1 1 d . U . . .
C123 C 0.5364(2) 0.75749(15) 0.46447(7) 0.0226(5) Uani 1 1 d . U . . .
H123 H 0.4705 0.7672 0.4741 0.027 Uiso 1 1 calc R U . . .
C124 C 0.5908(2) 0.82224(15) 0.44960(7) 0.0249(5) Uani 1 1 d . U . . .
H124 H 0.5617 0.8757 0.4488 0.030 Uiso 1 1 calc R U . . .
C125 C 0.6869(2) 0.80937(15) 0.43596(7) 0.0261(5) Uani 1 1 d . U . . .
H125 H 0.7238 0.8545 0.4262 0.031 Uiso 1 1 calc R U . . .
C126 C 0.7312(2) 0.73164(15) 0.43621(7) 0.0216(5) Uani 1 1 d . U . . .
C127 C 0.5172(2) 0.60932(16) 0.48361(8) 0.0280(6) Uani 1 1 d . U . . .
H127 H 0.5541 0.5568 0.4787 0.034 Uiso 1 1 calc R U . . .
C128 C 0.5169(4) 0.6223(2) 0.52761(11) 0.0696(13) Uani 1 1 d . U . . .
H12A H 0.4829 0.6743 0.5332 0.104 Uiso 1 1 calc R U . . .
H12B H 0.5875 0.6238 0.5382 0.104 Uiso 1 1 calc R U . . .
H12C H 0.4800 0.5770 0.5395 0.104 Uiso 1 1 calc R U . . .
C129 C 0.4102(3) 0.6015(3) 0.46617(17) 0.0801(16) Uani 1 1 d . U . . .
H12D H 0.3727 0.6527 0.4702 0.120 Uiso 1 1 calc R U . . .
H12E H 0.3751 0.5560 0.4786 0.120 Uiso 1 1 calc R U . . .
H12F H 0.4133 0.5908 0.4384 0.120 Uiso 1 1 calc R U . . .
C130 C 0.8373(2) 0.71982(18) 0.42132(8) 0.0321(6) Uani 1 1 d . U . . .
H130 H 0.8584 0.6617 0.4265 0.039 Uiso 1 1 calc R U . . .
C131 C 0.9139(3) 0.7758(2) 0.44278(12) 0.0524(9) Uani 1 1 d . U . . .
H13A H 0.9830 0.7643 0.4343 0.079 Uiso 1 1 calc R U . . .
H13B H 0.9114 0.7660 0.4707 0.079 Uiso 1 1 calc R U . . .
H13C H 0.8965 0.8333 0.4372 0.079 Uiso 1 1 calc R U . . .
C132 C 0.8383(3) 0.7342(3) 0.37794(10) 0.0602(11) Uani 1 1 d . U . . .
H13D H 0.7883 0.6979 0.3648 0.090 Uiso 1 1 calc R U . . .
H13E H 0.9067 0.7225 0.3688 0.090 Uiso 1 1 calc R U . . .
H13F H 0.8205 0.7915 0.3723 0.090 Uiso 1 1 calc R U . . .

loop_
_atom_site_aniso_label
_atom_site_aniso_U_11
_atom_site_aniso_U_22
_atom_site_aniso_U_33
_atom_site_aniso_U_23
_atom_site_aniso_U_13
_atom_site_aniso_U_12
Te1 0.02064(7) 0.01652(7) 0.01176(6) -0.00272(5) -0.00043(5) 0.00113(5)
Sb1 0.03500(10) 0.02682(9) 0.03044(10) 0.00327(7) 0.00976(8) -0.00161(7)
Cl1 0.0773(8) 0.0858(9) 0.0979(9) -0.0073(7) 0.0292(7) -0.0408(7)
F1 0.0427(12) 0.0741(15) 0.0631(14) 0.0130(12) -0.0037(10) -0.0207(11)
N1 0.0183(9) 0.0171(9) 0.0136(8) 0.0008(7) 0.0016(7) -0.0004(7)
C1 0.0191(11) 0.0158(10) 0.0108(9) -0.0010(7) 0.0017(8) -0.0038(8)
Te2 0.02031(7) 0.01401(7) 0.01498(7) -0.00061(5) -0.00155(5) 0.00204(5)
Sb2 0.03923(11) 0.02841(10) 0.02374(9) -0.00222(7) -0.00443(7) 0.00501(8)
Cl2 0.1088(10) 0.0691(7) 0.0526(6) 0.0144(5) 0.0299(6) 0.0081(7)
F2 0.0739(16) 0.0447(12) 0.0850(17) -0.0028(11) 0.0241(13) 0.0228(11)
N2 0.0192(9) 0.0167(9) 0.0156(9) -0.0004(7) 0.0012(7) 0.0001(7)
C2 0.0214(11) 0.0155(10) 0.0144(10) -0.0001(8) 0.0021(8) -0.0022(8)
Cl3 0.0549(6) 0.0899(8) 0.0603(6) -0.0204(6) -0.0178(5) 0.0259(6)
F3 0.0561(13) 0.0543(13) 0.0547(13) -0.0077(10) -0.0082(10) -0.0100(10)
N3 0.0186(9) 0.0145(9) 0.0173(9) -0.0024(7) 0.0021(7) -0.0024(7)
C3 0.0302(13) 0.0161(11) 0.0189(11) -0.0042(8) 0.0018(9) -0.0006(9)
Cl4 0.0514(5) 0.0492(5) 0.0488(5) 0.0027(4) -0.0019(4) 0.0083(4)
F4 0.0751(17) 0.0285(11) 0.120(2) -0.0116(12) -0.0145(15) 0.0087(10)
N4 0.0192(9) 0.0158(9) 0.0165(9) -0.0018(7) 0.0019(7) 0.0012(7)
C4 0.0348(14) 0.0228(12) 0.0158(11) -0.0058(9) -0.0009(10) -0.0006(10)
F5 0.0911(19) 0.104(2) 0.0462(13) 0.0261(13) 0.0230(12) -0.0262(16)
C5 0.0301(13) 0.0233(12) 0.0137(10) -0.0028(8) -0.0017(9) -0.0018(10)
F6 0.0604(13) 0.0705(14) 0.0364(10) -0.0036(10) 0.0236(9) -0.0208(11)
C6 0.0195(11) 0.0177(10) 0.0139(10) 0.0012(8) 0.0006(8) -0.0031(8)
F7 0.0804(15) 0.0424(11) 0.0289(9) -0.0040(8) -0.0168(9) 0.0218(10)
C7 0.0222(11) 0.0147(10) 0.0169(10) 0.0013(8) 0.0009(8) -0.0004(8)
F8 0.0840(17) 0.0408(12) 0.0786(16) -0.0079(11) -0.0183(13) -0.0203(11)
C8 0.0185(11) 0.0167(10) 0.0145(10) -0.0002(8) -0.0001(8) 0.0042(8)
C9 0.0189(11) 0.0253(12) 0.0202(11) -0.0023(9) 0.0029(9) 0.0011(9)
F9 0.0975(18) 0.0597(14) 0.0357(11) 0.0124(10) -0.0230(11) 0.0001(13)
C12 0.0316(14) 0.0325(14) 0.0183(11) 0.0053(10) 0.0008(10) 0.0053(11)
F12 0.0578(13) 0.0483(12) 0.0551(12) -0.0169(10) 0.0160(10) 0.0036(10)
C11 0.0289(14) 0.0457(16) 0.0198(12) 0.0005(11) -0.0069(10) 0.0087(12)
F11 0.0860(18) 0.0826(17) 0.0553(14) -0.0085(12) 0.0024(12) 0.0546(15)
C10 0.0187(12) 0.0426(16) 0.0267(13) -0.0060(11) -0.0030(10) 0.0021(11)
F10 0.0514(12) 0.0644(14) 0.0531(13) 0.0077(10) -0.0012(10) -0.0187(10)
C13 0.0247(12) 0.0194(11) 0.0178(11) 0.0014(8) 0.0004(9) 0.0010(9)
C14 0.0218(12) 0.0347(14) 0.0270(13) -0.0031(10) 0.0075(10) -0.0069(10)
C15 0.052(2) 0.0367(17) 0.052(2) -0.0102(14) 0.0190(16) -0.0119(15)
C16 0.070(3) 0.045(2) 0.071(3) -0.0143(18) 0.053(2) -0.0085(18)
C17 0.0305(13) 0.0297(13) 0.0176(11) 0.0041(9) 0.0005(10) -0.0104(10)
C18 0.0262(14) 0.0501(18) 0.0320(15) -0.0026(13) 0.0034(11) -0.0095(13)
C19 0.061(2) 0.0311(16) 0.0442(18) 0.0027(13) 0.0050(16) -0.0173(15)
C20 0.0182(11) 0.0183(11) 0.0157(10) 0.0008(8) 0.0002(8) -0.0014(8)
C21 0.0214(11) 0.0182(10) 0.0145(10) -0.0025(8) -0.0022(8) 0.0035(8)
C22 0.0236(12) 0.0244(12) 0.0193(11) -0.0037(9) 0.0024(9) 0.0012(9)
C23 0.0292(14) 0.0304(13) 0.0276(13) -0.0088(10) 0.0056(11) 0.0065(11)
C25 0.0333(14) 0.0199(12) 0.0372(15) -0.0068(10) -0.0017(11) -0.0012(10)
C24 0.0362(15) 0.0236(13) 0.0380(15) -0.0123(11) -0.0004(12) 0.0077(11)
C26 0.0232(12) 0.0223(12) 0.0234(12) -0.0056(9) -0.0035(9) -0.0009(9)
C27 0.0316(14) 0.0268(13) 0.0329(14) 0.0011(10) 0.0167(11) 0.0005(11)
C28 0.0352(17) 0.0404(18) 0.065(2) 0.0001(16) 0.0135(15) -0.0102(14)
C29 0.060(2) 0.053(2) 0.0389(17) 0.0124(15) 0.0217(16) 0.0083(17)
C30 0.0225(12) 0.0238(13) 0.0380(15) -0.0058(11) -0.0001(10) -0.0048(10)
C31 0.0335(16) 0.052(2) 0.0424(17) 0.0040(15) 0.0053(13) -0.0029(14)
C101 0.0166(10) 0.0189(10) 0.0144(10) 0.0021(8) 0.0007(8) 0.0018(8)
C34 0.051(2) 0.0391(19) 0.067(2) -0.0085(17) 0.0076(18) -0.0096(16)
C33 0.061(2) 0.060(2) 0.054(2) 0.0105(18) 0.0175(19) -0.0083(19)
C32 0.0287(15) 0.058(2) 0.0480(19) -0.0060(16) -0.0110(14) -0.0062(14)
C102 0.0224(11) 0.0172(11) 0.0177(10) 0.0002(8) 0.0023(9) 0.0034(9)
C103 0.0405(16) 0.0247(13) 0.0271(13) 0.0023(10) -0.0010(11) 0.0161(11)
C104 0.054(2) 0.0386(16) 0.0255(14) 0.0016(12) -0.0099(13) 0.0223(14)
C105 0.0432(16) 0.0374(15) 0.0176(12) -0.0023(10) -0.0089(11) 0.0148(13)
C106 0.0279(13) 0.0212(11) 0.0162(10) -0.0013(8) -0.0008(9) 0.0036(9)
C107 0.0224(12) 0.0159(10) 0.0216(11) -0.0026(8) 0.0049(9) 0.0009(9)
C108 0.0225(11) 0.0140(10) 0.0179(10) -0.0026(8) 0.0001(8) -0.0005(8)
C109 0.0263(12) 0.0200(11) 0.0212(11) -0.0017(9) 0.0030(9) -0.0006(9)
C110 0.0377(15) 0.0425(16) 0.0188(12) -0.0049(11) 0.0019(11) -0.0029(12)
C111 0.0419(17) 0.0497(18) 0.0241(13) -0.0113(12) -0.0041(12) -0.0086(14)
C112 0.0339(15) 0.0387(16) 0.0327(14) -0.0078(12) -0.0052(11) -0.0140(13)
C113 0.0280(13) 0.0200(12) 0.0248(12) -0.0011(9) 0.0000(10) -0.0058(10)
C114 0.0265(13) 0.0253(12) 0.0227(12) 0.0012(9) 0.0051(10) -0.0039(10)
C115 0.0338(16) 0.0486(19) 0.052(2) -0.0102(15) 0.0165(14) -0.0025(14)
C116 0.048(2) 0.0304(16) 0.061(2) 0.0109(14) -0.0012(16) -0.0070(14)
C117 0.0269(13) 0.0336(14) 0.0288(13) 0.0033(11) 0.0012(10) -0.0125(11)
C118 0.049(2) 0.0387(18) 0.068(2) 0.0167(16) 0.0072(18) -0.0127(15)
C119 0.0376(17) 0.053(2) 0.0399(17) 0.0026(15) 0.0108(13) -0.0011(14)
C120 0.0260(12) 0.0221(11) 0.0150(10) -0.0030(8) 0.0008(9) 0.0006(9)
C121 0.0249(11) 0.0134(10) 0.0131(10) -0.0026(8) -0.0016(8) 0.0005(8)
C122 0.0232(11) 0.0170(10) 0.0174(11) -0.0007(8) 0.0018(9) 0.0001(9)
C123 0.0252(12) 0.0196(11) 0.0232(12) -0.0020(9) 0.0020(9) 0.0047(9)
C124 0.0352(14) 0.0157(11) 0.0235(12) -0.0002(9) -0.0033(10) 0.0051(10)
C125 0.0364(14) 0.0177(11) 0.0241(12) 0.0041(9) 0.0008(10) -0.0036(10)
C126 0.0265(12) 0.0209(11) 0.0172(11) 0.0001(8) 0.0010(9) -0.0018(9)
C127 0.0268(13) 0.0181(12) 0.0397(15) 0.0043(10) 0.0100(11) 0.0001(10)
C128 0.128(4) 0.0333(18) 0.051(2) 0.0003(15) 0.046(2) -0.014(2)
C129 0.0352(19) 0.054(2) 0.149(5) 0.046(3) -0.020(2) -0.0192(17)
C130 0.0281(14) 0.0340(15) 0.0350(15) 0.0092(11) 0.0108(11) -0.0015(11)
C131 0.0303(17) 0.055(2) 0.071(2) 0.0111(18) -0.0091(16) -0.0028(15)
C132 0.044(2) 0.102(3) 0.0357(18) 0.0085(19) 0.0188(15) 0.004(2)

loop_
_atom_type_symbol
_atom_type_description
_atom_type_scat_dispersion_real
_atom_type_scat_dispersion_imag
_atom_type_scat_source
C C 0.0033 0.0016 'International Tables Vol C Tables 4.2.6.8 and 6.1.1.4'
H H 0.0000 0.0000 'International Tables Vol C Tables 4.2.6.8 and 6.1.1.4'
Cl Cl 0.1484 0.1585 'International Tables Vol C Tables 4.2.6.8 and 6.1.1.4'
F F 0.0171 0.0103 'International Tables Vol C Tables 4.2.6.8 and 6.1.1.4'
N N 0.0061 0.0033 'International Tables Vol C Tables 4.2.6.8 and 6.1.1.4'
Sb Sb -0.5866 1.5461 'International Tables Vol C Tables 4.2.6.8 and 6.1.1.4'
Te Te -0.5308 1.6751 'International Tables Vol C Tables 4.2.6.8 and 6.1.1.4'

loop_
_geom_angle_atom_site_label_1
_geom_angle_atom_site_label_2
_geom_angle_atom_site_label_3
_geom_angle
_geom_angle_site_symmetry_1
_geom_angle_site_symmetry_3
_geom_angle_publ_flag
C1 Te1 N1 75.04(8) . . ?
C1 Te1 N2 75.37(8) . . ?
N1 Te1 N2 150.41(7) . . ?
F4 Sb1 F2 179.17(13) . . ?
F4 Sb1 F6 90.94(12) . . ?
F2 Sb1 F6 88.34(11) . . ?
F4 Sb1 F5 91.48(14) . . ?
F2 Sb1 F5 89.24(12) . . ?
F6 Sb1 F5 177.57(12) . . ?
F4 Sb1 F1 88.87(11) . . ?
F2 Sb1 F1 91.55(12) . . ?
F6 Sb1 F1 90.78(10) . . ?
F5 Sb1 F1 89.53(11) . . ?
F4 Sb1 F3 89.22(11) . . ?
F2 Sb1 F3 90.37(11) . . ?
F6 Sb1 F3 89.59(10) . . ?
F5 Sb1 F3 90.19(11) . . ?
F1 Sb1 F3 178.06(10) . . ?
C7 N1 C8 122.3(2) . . ?
C7 N1 Te1 114.17(15) . . ?
C8 N1 Te1 123.55(14) . . ?
C2 C1 C6 122.3(2) . . ?
C2 C1 Te1 119.05(16) . . ?
C6 C1 Te1 118.63(16) . . ?
C101 Te2 N3 75.29(8) . . ?
C101 Te2 N4 75.16(8) . . ?
N3 Te2 N4 150.44(7) . . ?
F9 Sb2 F11 90.88(11) . . ?
F9 Sb2 F8 90.36(11) . . ?
F11 Sb2 F8 91.23(13) . . ?
F9 Sb2 F12 90.84(11) . . ?
F11 Sb2 F12 177.80(11) . . ?
F8 Sb2 F12 90.14(11) . . ?
F9 Sb2 F7 179.89(11) . . ?
F11 Sb2 F7 89.03(10) . . ?
F8 Sb2 F7 89.59(11) . . ?
F12 Sb2 F7 89.26(9) . . ?
F9 Sb2 F10 91.27(10) . . ?
F11 Sb2 F10 91.37(12) . . ?
F8 Sb2 F10 176.91(11) . . ?
F12 Sb2 F10 87.21(10) . . ?
F7 Sb2 F10 88.79(10) . . ?
C20 N2 C21 120.6(2) . . ?
C20 N2 Te1 113.71(16) . . ?
C21 N2 Te1 125.71(14) . . ?
C1 C2 C3 118.7(2) . . ?
C1 C2 C7 115.1(2) . . ?
C3 C2 C7 126.2(2) . . ?
C107 N3 C108 121.8(2) . . ?
C107 N3 Te2 113.43(15) . . ?
C108 N3 Te2 124.61(15) . . ?
C4 C3 C2 119.3(2) . . ?
C4 C3 H3 120.4 . . ?
C2 C3 H3 120.4 . . ?
C120 N4 C121 122.5(2) . . ?
C120 N4 Te2 113.68(15) . . ?
C121 N4 Te2 123.77(14) . . ?
C5 C4 C3 121.6(2) . . ?
C5 C4 H4 119.2 . . ?
C3 C4 H4 119.2 . . ?
C4 C5 C6 119.3(2) . . ?
C4 C5 H5 120.4 . . ?
C6 C5 H5 120.4 . . ?
C1 C6 C5 118.9(2) . . ?
C1 C6 C20 115.2(2) . . ?
C5 C6 C20 126.0(2) . . ?
N1 C7 C2 116.6(2) . . ?
N1 C7 H7 121.7 . . ?
C2 C7 H7 121.7 . . ?
C13 C8 C9 122.9(2) . . ?
C13 C8 N1 118.9(2) . . ?
C9 C8 N1 118.1(2) . . ?
C10 C9 C8 117.2(2) . . ?
C10 C9 C14 121.1(2) . . ?
C8 C9 C14 121.7(2) . . ?
C11 C12 C13 121.1(2) . . ?
C11 C12 H12 119.5 . . ?
C13 C12 H12 119.5 . . ?
C12 C11 C10 120.4(2) . . ?
C12 C11 H11 119.8 . . ?
C10 C11 H11 119.8 . . ?
C11 C10 C9 121.2(3) . . ?
C11 C10 H10 119.4 . . ?
C9 C10 H10 119.4 . . ?
C8 C13 C12 117.2(2) . . ?
C8 C13 C17 123.1(2) . . ?
C12 C13 C17 119.6(2) . . ?
C9 C14 C16 110.1(3) . . ?
C9 C14 C15 113.0(2) . . ?
C16 C14 C15 111.3(3) . . ?
C9 C14 H14 107.4 . . ?
C16 C14 H14 107.4 . . ?
C15 C14 H14 107.4 . . ?
C14 C15 H15A 109.5 . . ?
C14 C15 H15B 109.5 . . ?
H15A C15 H15B 109.5 . . ?
C14 C15 H15C 109.5 . . ?
H15A C15 H15C 109.5 . . ?
H15B C15 H15C 109.5 . . ?
C14 C16 H16A 109.5 . . ?
C14 C16 H16B 109.5 . . ?
H16A C16 H16B 109.5 . . ?
C14 C16 H16C 109.5 . . ?
H16A C16 H16C 109.5 . . ?
H16B C16 H16C 109.5 . . ?
C13 C17 C19 111.9(2) . . ?
C13 C17 C18 109.8(2) . . ?
C19 C17 C18 111.5(2) . . ?
C13 C17 H17 107.8 . . ?
C19 C17 H17 107.8 . . ?
C18 C17 H17 107.8 . . ?
C17 C18 H18A 109.5 . . ?
C17 C18 H18B 109.5 . . ?
H18A C18 H18B 109.5 . . ?
C17 C18 H18C 109.5 . . ?
H18A C18 H18C 109.5 . . ?
H18B C18 H18C 109.5 . . ?
C17 C19 H19A 109.5 . . ?
C17 C19 H19B 109.5 . . ?
H19A C19 H19B 109.5 . . ?
C17 C19 H19C 109.5 . . ?
H19A C19 H19C 109.5 . . ?
H19B C19 H19C 109.5 . . ?
N2 C20 C6 117.1(2) . . ?
N2 C20 H20 121.4 . . ?
C6 C20 H20 121.4 . . ?
C26 C21 C22 123.0(2) . . ?
C26 C21 N2 118.9(2) . . ?
C22 C21 N2 118.1(2) . . ?
C23 C22 C21 117.0(2) . . ?
C23 C22 C27 120.9(2) . . ?
C21 C22 C27 122.1(2) . . ?
C24 C23 C22 121.6(3) . . ?
C24 C23 H23 119.2 . . ?
C22 C23 H23 119.2 . . ?
C24 C25 C26 121.1(3) . . ?
C24 C25 H25 119.4 . . ?
C26 C25 H25 119.4 . . ?
C23 C24 C25 120.0(2) . . ?
C23 C24 H24 120.0 . . ?
C25 C24 H24 120.0 . . ?
C25 C26 C21 117.3(2) . . ?
C25 C26 C30 120.1(2) . . ?
C21 C26 C30 122.6(2) . . ?
C22 C27 C28 112.7(2) . . ?
C22 C27 C29 110.2(3) . . ?
C28 C27 C29 110.8(3) . . ?
C22 C27 H27 107.6 . . ?
C28 C27 H27 107.6 . . ?
C29 C27 H27 107.6 . . ?
C27 C28 H28A 109.5 . . ?
C27 C28 H28B 109.5 . . ?
H28A C28 H28B 109.5 . . ?
C27 C28 H28C 109.5 . . ?
H28A C28 H28C 109.5 . . ?
H28B C28 H28C 109.5 . . ?
C27 C29 H29A 109.5 . . ?
C27 C29 H29B 109.5 . . ?
H29A C29 H29B 109.5 . . ?
C27 C29 H29C 109.5 . . ?
H29A C29 H29C 109.5 . . ?
H29B C29 H29C 109.5 . . ?
C26 C30 C31 112.2(2) . . ?
C26 C30 C32 110.1(2) . . ?
C31 C30 C32 110.0(3) . . ?
C26 C30 H30 108.1 . . ?
C31 C30 H30 108.1 . . ?
C32 C30 H30 108.1 . . ?
C30 C31 H31A 109.5 . . ?
C30 C31 H31B 109.5 . . ?
H31A C31 H31B 109.5 . . ?
C30 C31 H31C 109.5 . . ?
H31A C31 H31C 109.5 . . ?
H31B C31 H31C 109.5 . . ?
C102 C101 C106 122.3(2) . . ?
C102 C101 Te2 118.80(17) . . ?
C106 C101 Te2 118.91(17) . . ?
Cl4 C34 Cl3 111.4(2) . . ?
Cl4 C34 H34A 109.3 . . ?
Cl3 C34 H34A 109.3 . . ?
Cl4 C34 H34B 109.3 . . ?
Cl3 C34 H34B 109.3 . . ?
H34A C34 H34B 108.0 . . ?
Cl1 C33 Cl2 111.7(2) . . ?
Cl1 C33 H33A 109.3 . . ?
Cl2 C33 H33A 109.3 . . ?
Cl1 C33 H33B 109.3 . . ?
Cl2 C33 H33B 109.3 . . ?
H33A C33 H33B 107.9 . . ?
C30 C32 H32A 109.5 . . ?
C30 C32 H32B 109.5 . . ?
H32A C32 H32B 109.5 . . ?
C30 C32 H32C 109.5 . . ?
H32A C32 H32C 109.5 . . ?
H32B C32 H32C 109.5 . . ?
C101 C102 C103 118.8(2) . . ?
C101 C102 C107 114.9(2) . . ?
C103 C102 C107 126.3(2) . . ?
C104 C103 C102 119.4(2) . . ?
C104 C103 H103 120.3 . . ?
C102 C103 H103 120.3 . . ?
C103 C104 C105 121.5(3) . . ?
C103 C104 H104 119.3 . . ?
C105 C104 H104 119.3 . . ?
C104 C105 C106 119.3(2) . . ?
C104 C105 H105 120.4 . . ?
C106 C105 H105 120.4 . . ?
C101 C106 C105 118.8(2) . . ?
C101 C106 C120 115.3(2) . . ?
C105 C106 C120 125.9(2) . . ?
N3 C107 C102 117.6(2) . . ?
N3 C107 H107 121.2 . . ?
C102 C107 H107 121.2 . . ?
C113 C108 C109 123.1(2) . . ?
C113 C108 N3 118.0(2) . . ?
C109 C108 N3 118.9(2) . . ?
C110 C109 C108 116.8(2) . . ?
C110 C109 C114 120.6(2) . . ?
C108 C109 C114 122.6(2) . . ?
C111 C110 C109 121.4(3) . . ?
C111 C110 H110 119.3 . . ?
C109 C110 H110 119.3 . . ?
C112 C111 C110 120.1(3) . . ?
C112 C111 H111 120.0 . . ?
C110 C111 H111 120.0 . . ?
C111 C112 C113 121.5(3) . . ?
C111 C112 H112 119.3 . . ?
C113 C112 H112 119.3 . . ?
C112 C113 C108 117.0(2) . . ?
C112 C113 C117 119.9(2) . . ?
C108 C113 C117 123.1(2) . . ?
C109 C114 C116 110.0(2) . . ?
C109 C114 C115 112.0(2) . . ?
C116 C114 C115 111.0(3) . . ?
C109 C114 H114 107.9 . . ?
C116 C114 H114 107.9 . . ?
C115 C114 H114 107.9 . . ?
C114 C115 H11A 109.5 . . ?
C114 C115 H11B 109.5 . . ?
H11A C115 H11B 109.5 . . ?
C114 C115 H11C 109.5 . . ?
H11A C115 H11C 109.5 . . ?
H11B C115 H11C 109.5 . . ?
C114 C116 H11D 109.5 . . ?
C114 C116 H11E 109.5 . . ?
H11D C116 H11E 109.5 . . ?
C114 C116 H11F 109.5 . . ?
H11D C116 H11F 109.5 . . ?
H11E C116 H11F 109.5 . . ?
C113 C117 C118 110.9(3) . . ?
C113 C117 C119 111.3(2) . . ?
C118 C117 C119 110.9(3) . . ?
C113 C117 H117 107.8 . . ?
C118 C117 H117 107.8 . . ?
C119 C117 H117 107.8 . . ?
C117 C118 H11G 109.5 . . ?
C117 C118 H11H 109.5 . . ?
H11G C118 H11H 109.5 . . ?
C117 C118 H11I 109.5 . . ?
H11G C118 H11I 109.5 . . ?
H11H C118 H11I 109.5 . . ?
C117 C119 H11J 109.5 . . ?
C117 C119 H11K 109.5 . . ?
H11J C119 H11K 109.5 . . ?
C117 C119 H11L 109.5 . . ?
H11J C119 H11L 109.5 . . ?
H11K C119 H11L 109.5 . . ?
N4 C120 C106 116.9(2) . . ?
N4 C120 H120 121.5 . . ?
C106 C120 H120 121.5 . . ?
C122 C121 C126 122.7(2) . . ?
C122 C121 N4 119.4(2) . . ?
C126 C121 N4 117.9(2) . . ?
C123 C122 C121 117.3(2) . . ?
C123 C122 C127 119.9(2) . . ?
C121 C122 C127 122.7(2) . . ?
C124 C123 C122 121.2(2) . . ?
C124 C123 H123 119.4 . . ?
C122 C123 H123 119.4 . . ?
C125 C124 C123 120.1(2) . . ?
C125 C124 H124 119.9 . . ?
C123 C124 H124 119.9 . . ?
C124 C125 C126 121.5(2) . . ?
C124 C125 H125 119.3 . . ?
C126 C125 H125 119.3 . . ?
C125 C126 C121 117.2(2) . . ?
C125 C126 C130 120.1(2) . . ?
C121 C126 C130 122.7(2) . . ?
C129 C127 C122 112.4(3) . . ?
C129 C127 C128 111.6(4) . . ?
C122 C127 C128 109.2(2) . . ?
C129 C127 H127 107.8 . . ?
C122 C127 H127 107.8 . . ?
C128 C127 H127 107.8 . . ?
C127 C128 H12A 109.5 . . ?
C127 C128 H12B 109.5 . . ?
H12A C128 H12B 109.5 . . ?
C127 C128 H12C 109.5 . . ?
H12A C128 H12C 109.5 . . ?
H12B C128 H12C 109.5 . . ?
C127 C129 H12D 109.5 . . ?
C127 C129 H12E 109.5 . . ?
H12D C129 H12E 109.5 . . ?
C127 C129 H12F 109.5 . . ?
H12D C129 H12F 109.5 . . ?
H12E C129 H12F 109.5 . . ?
C126 C130 C132 111.2(3) . . ?
C126 C130 C131 110.6(3) . . ?
C132 C130 C131 110.9(3) . . ?
C126 C130 H130 108.0 . . ?
C132 C130 H130 108.0 . . ?
C131 C130 H130 108.0 . . ?
C130 C131 H13A 109.5 . . ?
C130 C131 H13B 109.5 . . ?
H13A C131 H13B 109.5 . . ?
C130 C131 H13C 109.5 . . ?
H13A C131 H13C 109.5 . . ?
H13B C131 H13C 109.5 . . ?
C130 C132 H13D 109.5 . . ?
C130 C132 H13E 109.5 . . ?
H13D C132 H13E 109.5 . . ?
C130 C132 H13F 109.5 . . ?
H13D C132 H13F 109.5 . . ?
H13E C132 H13F 109.5 . . ?

loop_
_geom_bond_atom_site_label_1
_geom_bond_atom_site_label_2
_geom_bond_distance
_geom_bond_site_symmetry_2
_geom_bond_publ_flag
Te1 C1 2.032(2) . ?
Te1 N1 2.2592(19) . ?
Te1 N2 2.260(2) . ?
Sb1 F4 1.853(2) . ?
Sb1 F2 1.859(2) . ?
Sb1 F6 1.8635(18) . ?
Sb1 F5 1.865(2) . ?
Sb1 F1 1.872(2) . ?
Sb1 F3 1.875(2) . ?
Cl1 C33 1.735(4) . ?
N1 C7 1.289(3) . ?
N1 C8 1.446(3) . ?
C1 C2 1.387(3) . ?
C1 C6 1.394(3) . ?
Te2 C101 2.035(2) . ?
Te2 N3 2.2563(19) . ?
Te2 N4 2.2678(19) . ?
Sb2 F9 1.8558(19) . ?
Sb2 F11 1.859(2) . ?
Sb2 F8 1.861(2) . ?
Sb2 F12 1.8692(19) . ?
Sb2 F7 1.8801(18) . ?
Sb2 F10 1.882(2) . ?
Cl2 C33 1.759(4) . ?
N2 C20 1.291(3) . ?
N2 C21 1.445(3) . ?
C2 C3 1.402(3) . ?
C2 C7 1.452(3) . ?
Cl3 C34 1.762(4) . ?
N3 C107 1.290(3) . ?
N3 C108 1.444(3) . ?
C3 C4 1.396(4) . ?
C3 H3 0.9500 . ?
Cl4 C34 1.753(4) . ?
N4 C120 1.294(3) . ?
N4 C121 1.444(3) . ?
C4 C5 1.390(4) . ?
C4 H4 0.9500 . ?
C5 C6 1.397(3) . ?
C5 H5 0.9500 . ?
C6 C20 1.446(3) . ?
C7 H7 0.9500 . ?
C8 C13 1.395(3) . ?
C8 C9 1.404(3) . ?
C9 C10 1.395(4) . ?
C9 C14 1.511(4) . ?
C12 C11 1.378(4) . ?
C12 C13 1.400(3) . ?
C12 H12 0.9500 . ?
C11 C10 1.379(4) . ?
C11 H11 0.9500 . ?
C10 H10 0.9500 . ?
C13 C17 1.519(4) . ?
C14 C16 1.518(4) . ?
C14 C15 1.521(4) . ?
C14 H14 1.0000 . ?
C15 H15A 0.9800 . ?
C15 H15B 0.9800 . ?
C15 H15C 0.9800 . ?
C16 H16A 0.9800 . ?
C16 H16B 0.9800 . ?
C16 H16C 0.9800 . ?
C17 C19 1.531(4) . ?
C17 C18 1.533(4) . ?
C17 H17 1.0000 . ?
C18 H18A 0.9800 . ?
C18 H18B 0.9800 . ?
C18 H18C 0.9800 . ?
C19 H19A 0.9800 . ?
C19 H19B 0.9800 . ?
C19 H19C 0.9800 . ?
C20 H20 0.9500 . ?
C21 C26 1.396(3) . ?
C21 C22 1.403(3) . ?
C22 C23 1.390(4) . ?
C22 C27 1.514(4) . ?
C23 C24 1.377(4) . ?
C23 H23 0.9500 . ?
C25 C24 1.387(4) . ?
C25 C26 1.393(4) . ?
C25 H25 0.9500 . ?
C24 H24 0.9500 . ?
C26 C30 1.515(4) . ?
C27 C28 1.521(4) . ?
C27 C29 1.532(4) . ?
C27 H27 1.0000 . ?
C28 H28A 0.9800 . ?
C28 H28B 0.9800 . ?
C28 H28C 0.9800 . ?
C29 H29A 0.9800 . ?
C29 H29B 0.9800 . ?
C29 H29C 0.9800 . ?
C30 C31 1.527(4) . ?
C30 C32 1.530(4) . ?
C30 H30 1.0000 . ?
C31 H31A 0.9800 . ?
C31 H31B 0.9800 . ?
C31 H31C 0.9800 . ?
C101 C102 1.386(3) . ?
C101 C106 1.389(3) . ?
C34 H34A 0.9900 . ?
C34 H34B 0.9900 . ?
C33 H33A 0.9900 . ?
C33 H33B 0.9900 . ?
C32 H32A 0.9800 . ?
C32 H32B 0.9800 . ?
C32 H32C 0.9800 . ?
C102 C103 1.397(3) . ?
C102 C107 1.444(3) . ?
C103 C104 1.391(4) . ?
C103 H103 0.9500 . ?
C104 C105 1.391(4) . ?
C104 H104 0.9500 . ?
C105 C106 1.398(3) . ?
C105 H105 0.9500 . ?
C106 C120 1.448(3) . ?
C107 H107 0.9500 . ?
C108 C113 1.401(3) . ?
C108 C109 1.403(3) . ?
C109 C110 1.393(4) . ?
C109 C114 1.515(4) . ?
C110 C111 1.382(4) . ?
C110 H110 0.9500 . ?
C111 C112 1.378(4) . ?
C111 H111 0.9500 . ?
C112 C113 1.392(4) . ?
C112 H112 0.9500 . ?
C113 C117 1.515(4) . ?
C114 C116 1.525(4) . ?
C114 C115 1.529(4) . ?
C114 H114 1.0000 . ?
C115 H11A 0.9800 . ?
C115 H11B 0.9800 . ?
C115 H11C 0.9800 . ?
C116 H11D 0.9800 . ?
C116 H11E 0.9800 . ?
C116 H11F 0.9800 . ?
C117 C118 1.524(4) . ?
C117 C119 1.525(4) . ?
C117 H117 1.0000 . ?
C118 H11G 0.9800 . ?
C118 H11H 0.9800 . ?
C118 H11I 0.9800 . ?
C119 H11J 0.9800 . ?
C119 H11K 0.9800 . ?
C119 H11L 0.9800 . ?
C120 H120 0.9500 . ?
C121 C122 1.401(3) . ?
C121 C126 1.401(3) . ?
C122 C123 1.394(3) . ?
C122 C127 1.514(3) . ?
C123 C124 1.383(4) . ?
C123 H123 0.9500 . ?
C124 C125 1.377(4) . ?
C124 H124 0.9500 . ?
C125 C126 1.393(4) . ?
C125 H125 0.9500 . ?
C126 C130 1.512(4) . ?
C127 C129 1.506(5) . ?
C127 C128 1.537(5) . ?
C127 H127 1.0000 . ?
C128 H12A 0.9800 . ?
C128 H12B 0.9800 . ?
C128 H12C 0.9800 . ?
C129 H12D 0.9800 . ?
C129 H12E 0.9800 . ?
C129 H12F 0.9800 . ?
C130 C132 1.520(4) . ?
C130 C131 1.525(5) . ?
C130 H130 1.0000 . ?
C131 H13A 0.9800 . ?
C131 H13B 0.9800 . ?
C131 H13C 0.9800 . ?
C132 H13D 0.9800 . ?
C132 H13E 0.9800 . ?
C132 H13F 0.9800 . ?
